data_1502088
loop_
_publ_author_name
'Rohr, Kerstin'
'Mahrwald, Rainer'

_publ_section_title
;
 Stereoselective direct amine-catalyzed decarboxylative aldol addition.
;
_journal_issue 7
_journal_name_full 'Organic letters'
_journal_page_first 1878
_journal_page_last 1880
_journal_paper_doi 10.1021/ol200412r
_journal_volume 13
_journal_year 2011
_chemical_absolute_configuration rm
_chemical_formula_moiety 'C14 H18 O4'
_chemical_formula_sum 'C14 H18 O4'
_chemical_formula_weight 250.28
_chemical_name_systematic
; 
 (S)-3-((R)-2,2-dimethyl-1,3-dioxolan-4-yl)-3-hydroxy-1-phenylpropan-1-one  
;
_space_group_IT_number 19
_symmetry_cell_setting orthorhombic
_symmetry_space_group_name_Hall 'P 2ac 2ab'
_symmetry_space_group_name_H-M 'P 21 21 21'
_atom_sites_solution_hydrogens geom
_atom_sites_solution_primary direct
_atom_sites_solution_secondary difmap
_audit_creation_method SHELXL-97
_cell_angle_alpha 90.00
_cell_angle_beta 90.00
_cell_angle_gamma 90.00
_cell_formula_units_Z 4
_cell_length_a 5.8014(3)
_cell_length_b 8.9652(4)
_cell_length_c 26.0067(10)
_cell_measurement_reflns_used 16304
_cell_measurement_temperature 100(2)
_cell_measurement_theta_max 28.05
_cell_measurement_theta_min 1.57
_cell_volume 1352.63(11)
_computing_cell_refinement 'X-AREA (Stoe & Cie, 2002)'
_computing_data_collection 'X-AREA (Stoe & Cie, 2002)'
_computing_data_reduction 'X-RED (Stoe & Cie, 2002)'
_computing_molecular_graphics 'DIAMOND (Brandenburg & Berndt, 1999)'
_computing_publication_material 'SHELXL97 (Sheldrick, 1997)'
_computing_structure_refinement 'SHELXL97 (Sheldrick, 1997)'
_computing_structure_solution 'SIR2004 (Burla et al., 2005)'
_diffrn_ambient_temperature 100(2)
_diffrn_detector_area_resol_mean 6.67
_diffrn_measured_fraction_theta_full 0.999
_diffrn_measured_fraction_theta_max 0.999
_diffrn_measurement_device 'Stoe IPDS-2t diffractometer'
_diffrn_measurement_method '\w-rotation,\w-incr.=1\%,319 exposures'
_diffrn_radiation_collimation '0.5 mm diameter monocapillary'
_diffrn_radiation_monochromator 'planar graphite'
_diffrn_radiation_source 'long fine focus sealed X-ray tube'
_diffrn_radiation_type MoK\a
_diffrn_radiation_wavelength 0.71073
_diffrn_reflns_av_R_equivalents 0.1144
_diffrn_reflns_av_sigmaI/netI 0.0515
_diffrn_reflns_limit_h_max 7
_diffrn_reflns_limit_h_min -7
_diffrn_reflns_limit_k_max 11
_diffrn_reflns_limit_k_min -11
_diffrn_reflns_limit_l_max 29
_diffrn_reflns_limit_l_min -32
_diffrn_reflns_number 19247
_diffrn_reflns_theta_full 25.00
_diffrn_reflns_theta_max 26.00
_diffrn_reflns_theta_min 1.57
_diffrn_standards_decay_% 0
_diffrn_standards_interval_count 0
_diffrn_standards_interval_time 0
_diffrn_standards_number 0
_exptl_absorpt_coefficient_mu 0.089
_exptl_absorpt_correction_type none
_exptl_crystal_colour colorless
_exptl_crystal_density_diffrn 1.229
_exptl_crystal_density_method 'not measured'
_exptl_crystal_description fragment
_exptl_crystal_F_000 536
_exptl_crystal_size_max 0.50
_exptl_crystal_size_mid 0.48
_exptl_crystal_size_min 0.48
_refine_diff_density_max 0.210
_refine_diff_density_min -0.296
_refine_diff_density_rms 0.083
_refine_ls_abs_structure_details 'Flack H D (1983), Acta Cryst. A39, 876-881'
_refine_ls_abs_structure_Flack 0.3(13)
_refine_ls_extinction_method none
_refine_ls_goodness_of_fit_ref 1.064
_refine_ls_hydrogen_treatment constr
_refine_ls_matrix_type full
_refine_ls_number_parameters 165
_refine_ls_number_reflns 2646
_refine_ls_number_restraints 0
_refine_ls_restrained_S_all 1.064
_refine_ls_R_factor_all 0.0493
_refine_ls_R_factor_gt 0.0413
_refine_ls_shift/su_max 0.000
_refine_ls_shift/su_mean 0.000
_refine_ls_structure_factor_coef Fsqd
_refine_ls_weighting_details 'calc w=1/[\s^2^(Fo^2^)+(0.0800P)^2^+0.0000P] where P=(Fo^2^+2Fc^2^)/3'
_refine_ls_weighting_scheme calc
_refine_ls_wR_factor_gt 0.1085
_refine_ls_wR_factor_ref 0.1200
_reflns_number_gt 2300
_reflns_number_total 2646
_reflns_threshold_expression >2sigma(I)
_cod_data_source_file ol200412r_si_001.cif
_cod_data_source_block kr595
_cod_depositor_comments
;
The following automatic conversions were performed:

'_symmetry_cell_setting' value 'Orthorhombic' changed to
'orthorhombic' according to
/home/saulius/struct/CIF-dictionaries/cif_core.dic dictionary named
'cif_core.dic' version 2.4.1 from 2010-06-29.

Automatic conversion script
Id: cif_fix_values 1715 2011-07-08 13:25:40Z adriana 
;
_cod_original_sg_symbol_H-M P212121
_cod_database_code 1502088

loop_
_symmetry_equiv_pos_as_xyz
'x, y, z'
'-x+1/2, -y, z+1/2'
'x+1/2, -y+1/2, -z'
'-x, y+1/2, -z+1/2'

loop_
_atom_site_label
_atom_site_type_symbol
_atom_site_fract_x
_atom_site_fract_y
_atom_site_fract_z
_atom_site_U_iso_or_equiv
_atom_site_adp_type
_atom_site_occupancy
_atom_site_symmetry_multiplicity
_atom_site_calc_flag
_atom_site_refinement_flags
O1 O 0.6726(2) 0.58260(13) 0.15116(5) 0.0633(3) Uani 1 1 d .
O2 O 0.8681(3) 0.66329(18) 0.22115(5) 0.0768(4) Uani 1 1 d .
O3 O 0.7701(2) 0.22976(16) 0.21685(5) 0.0723(4) Uani 1 1 d .
H3 H 0.7844 0.2647 0.2466 0.109 Uiso 1 1 calc R
O4 O 1.1614(3) 0.1684(2) 0.13675(7) 0.0968(6) Uani 1 1 d .
C1 C 0.8080(3) 0.7043(2) 0.17006(7) 0.0620(4) Uani 1 1 d .
C2 C 0.7055(4) 0.5550(2) 0.23855(7) 0.0677(5) Uani 1 1 d .
H2A H 0.5654 0.6030 0.2526 0.081 Uiso 1 1 calc R
H2B H 0.7734 0.4889 0.2650 0.081 Uiso 1 1 calc R
C3 C 0.6534(3) 0.4706(2) 0.18986(7) 0.0560(4) Uani 1 1 d .
H3A H 0.4918 0.4320 0.1910 0.067 Uiso 1 1 calc R
C4 C 0.8195(3) 0.34262(18) 0.18024(6) 0.0528(4) Uani 1 1 d .
H4 H 0.9814 0.3782 0.1850 0.063 Uiso 1 1 calc R
C5 C 0.7921(3) 0.27824(19) 0.12661(6) 0.0554(4) Uani 1 1 d .
H5A H 0.6484 0.2188 0.1254 0.067 Uiso 1 1 calc R
H5B H 0.7760 0.3613 0.1018 0.067 Uiso 1 1 calc R
C6 C 0.9903(3) 0.18111(19) 0.11017(7) 0.0591(4) Uani 1 1 d .
C7 C 0.9746(3) 0.10169(19) 0.06005(6) 0.0549(4) Uani 1 1 d .
C8 C 1.1545(4) 0.0086(2) 0.04515(8) 0.0726(5) Uani 1 1 d .
H8 H 1.2843 -0.0032 0.0671 0.087 Uiso 1 1 calc R
C9 C 1.1465(5) -0.0666(3) -0.00103(9) 0.0842(7) Uani 1 1 d .
H9 H 1.2705 -0.1298 -0.0107 0.101 Uiso 1 1 calc R
C10 C 0.9593(5) -0.0504(2) -0.03318(9) 0.0805(6) Uani 1 1 d .
H10 H 0.9535 -0.1029 -0.0649 0.097 Uiso 1 1 calc R
C11 C 0.7822(5) 0.0415(2) -0.01921(8) 0.0799(6) Uani 1 1 d .
H11 H 0.6540 0.0537 -0.0416 0.096 Uiso 1 1 calc R
C12 C 0.7877(4) 0.1166(2) 0.02704(7) 0.0666(5) Uani 1 1 d .
H12 H 0.6625 0.1793 0.0364 0.080 Uiso 1 1 calc R
C13 C 0.6590(5) 0.8423(2) 0.16965(11) 0.0928(7) Uani 1 1 d .
H13A H 0.7465 0.9266 0.1836 0.139 Uiso 1 1 calc R
H13B H 0.5218 0.8252 0.1908 0.139 Uiso 1 1 calc R
H13C H 0.6120 0.8646 0.1343 0.139 Uiso 1 1 calc R
C14 C 1.0262(5) 0.7191(4) 0.13957(9) 0.0920(7) Uani 1 1 d .
H14A H 1.1195 0.6288 0.1438 0.138 Uiso 1 1 calc R
H14B H 1.1133 0.8058 0.1519 0.138 Uiso 1 1 calc R
H14C H 0.9884 0.7326 0.1031 0.138 Uiso 1 1 calc R

loop_
_atom_site_aniso_label
_atom_site_aniso_U_11
_atom_site_aniso_U_22
_atom_site_aniso_U_33
_atom_site_aniso_U_23
_atom_site_aniso_U_13
_atom_site_aniso_U_12
O1 0.0805(8) 0.0551(6) 0.0543(6) -0.0046(5) -0.0199(6) -0.0038(6)
O2 0.0807(9) 0.1005(10) 0.0491(7) -0.0127(7) -0.0081(6) -0.0266(8)
O3 0.0668(8) 0.0869(8) 0.0633(7) 0.0236(7) -0.0019(6) -0.0021(7)
O4 0.0682(9) 0.1293(14) 0.0928(11) -0.0202(10) -0.0272(8) 0.0312(9)
C1 0.0646(10) 0.0669(9) 0.0544(9) -0.0103(7) -0.0046(8) -0.0103(8)
C2 0.0701(11) 0.0816(11) 0.0515(9) -0.0079(8) 0.0064(8) -0.0078(10)
C3 0.0482(8) 0.0661(9) 0.0536(8) 0.0001(8) -0.0048(7) -0.0024(7)
C4 0.0473(7) 0.0644(9) 0.0466(8) 0.0073(7) -0.0049(6) -0.0025(7)
C5 0.0540(8) 0.0583(8) 0.0540(9) 0.0009(7) -0.0079(7) 0.0026(8)
C6 0.0530(9) 0.0636(9) 0.0608(9) 0.0081(8) -0.0043(8) 0.0058(8)
C7 0.0563(9) 0.0520(8) 0.0566(8) 0.0092(7) 0.0073(7) 0.0015(7)
C8 0.0653(11) 0.0781(12) 0.0744(12) 0.0109(10) 0.0125(9) 0.0133(10)
C9 0.0882(15) 0.0809(13) 0.0835(14) -0.0010(11) 0.0324(13) 0.0166(11)
C10 0.0997(16) 0.0800(12) 0.0617(11) -0.0047(10) 0.0177(11) -0.0033(12)
C11 0.0900(14) 0.0870(13) 0.0628(11) -0.0081(10) -0.0041(11) 0.0051(12)
C12 0.0676(10) 0.0690(10) 0.0633(10) -0.0026(8) -0.0043(9) 0.0099(9)
C13 0.0997(17) 0.0624(11) 0.116(2) -0.0199(12) -0.0073(15) -0.0036(12)
C14 0.0834(15) 0.1168(18) 0.0758(13) 0.0014(13) 0.0159(12) -0.0167(14)

loop_
_atom_type_symbol
_atom_type_description
_atom_type_scat_dispersion_real
_atom_type_scat_dispersion_imag
_atom_type_scat_source
C C 0.0033 0.0016 'International Tables Vol C Tables 4.2.6.8 and 6.1.1.4'
H H 0.0000 0.0000 'International Tables Vol C Tables 4.2.6.8 and 6.1.1.4'
O O 0.0106 0.0060 'International Tables Vol C Tables 4.2.6.8 and 6.1.1.4'

loop_
_geom_angle_atom_site_label_1
_geom_angle_atom_site_label_2
_geom_angle_atom_site_label_3
_geom_angle
C3 O1 C1 109.70(13)
C1 O2 C2 108.06(14)
C4 O3 H3 109.5
O2 C1 O1 104.98(14)
O2 C1 C14 108.07(18)
O1 C1 C14 110.46(18)
O2 C1 C13 111.02(17)
O1 C1 C13 107.94(17)
C14 C1 C13 114.0(2)
O2 C2 C3 101.99(14)
O2 C2 H2A 111.4
C3 C2 H2A 111.4
O2 C2 H2B 111.4
C3 C2 H2B 111.4
H2A C2 H2B 109.2
O1 C3 C2 102.97(13)
O1 C3 C4 111.47(14)
C2 C3 C4 112.98(14)
O1 C3 H3A 109.7
C2 C3 H3A 109.7
C4 C3 H3A 109.7
O3 C4 C5 108.93(14)
O3 C4 C3 107.47(14)
C5 C4 C3 111.85(13)
O3 C4 H4 109.5
C5 C4 H4 109.5
C3 C4 H4 109.5
C6 C5 C4 113.66(14)
C6 C5 H5A 108.8
C4 C5 H5A 108.8
C6 C5 H5B 108.8
C4 C5 H5B 108.8
H5A C5 H5B 107.7
O4 C6 C7 120.26(17)
O4 C6 C5 121.13(17)
C7 C6 C5 118.61(14)
C12 C7 C8 118.12(18)
C12 C7 C6 122.90(16)
C8 C7 C6 118.99(17)
C9 C8 C7 120.7(2)
C9 C8 H8 119.6
C7 C8 H8 119.6
C8 C9 C10 120.3(2)
C8 C9 H9 119.9
C10 C9 H9 119.9
C11 C10 C9 119.6(2)
C11 C10 H10 120.2
C9 C10 H10 120.2
C10 C11 C12 120.6(2)
C10 C11 H11 119.7
C12 C11 H11 119.7
C11 C12 C7 120.67(19)
C11 C12 H12 119.7
C7 C12 H12 119.7
C1 C13 H13A 109.5
C1 C13 H13B 109.5
H13A C13 H13B 109.5
C1 C13 H13C 109.5
H13A C13 H13C 109.5
H13B C13 H13C 109.5
C1 C14 H14A 109.5
C1 C14 H14B 109.5
H14A C14 H14B 109.5
C1 C14 H14C 109.5
H14A C14 H14C 109.5
H14B C14 H14C 109.5

loop_
_geom_bond_atom_site_label_1
_geom_bond_atom_site_label_2
_geom_bond_distance
O1 C3 1.426(2)
O1 C1 1.431(2)
O2 C1 1.422(2)
O2 C2 1.427(3)
O3 C4 1.418(2)
O3 H3 0.8400
O4 C6 1.215(2)
C1 C14 1.500(3)
C1 C13 1.509(3)
C2 C3 1.506(2)
C2 H2A 0.9900
C2 H2B 0.9900
C3 C4 1.520(2)
C3 H3A 1.0000
C4 C5 1.518(2)
C4 H4 1.0000
C5 C6 1.504(2)
C5 H5A 0.9900
C5 H5B 0.9900
C6 C7 1.488(3)
C7 C12 1.389(3)
C7 C8 1.391(3)
C8 C9 1.378(3)
C8 H8 0.9500
C9 C10 1.378(4)
C9 H9 0.9500
C10 C11 1.366(3)
C10 H10 0.9500
C11 C12 1.379(3)
C11 H11 0.9500
C12 H12 0.9500
C13 H13A 0.9800
C13 H13B 0.9800
C13 H13C 0.9800
C14 H14A 0.9800
C14 H14B 0.9800
C14 H14C 0.9800
